data_4126329
loop_
_publ_author_name
'Li, Zhanyu'
'Zhao, Jinbo'
'Sun, Baozhen'
'Zhou, Tingting'
'Liu, Mingzhu'
'Liu, Shuang'
'Zhang, Mengru'
'Zhang, Qian'

_publ_section_title
;
 Asymmetric Nitrone Synthesis via Ligand-Enabled Copper-Catalyzed
 Cope-Type Hydroamination of Cyclopropene with Oxime.
;
_journal_name_full 'Journal of the American Chemical Society'
_journal_paper_doi 10.1021/jacs.7b06523
_journal_year 2017
_chemical_absolute_configuration ad
_chemical_formula_moiety 'C27 H23 N O'
_chemical_formula_sum 'C26 H23 N2 O'
_chemical_formula_weight 379.46
_space_group_crystal_system orthorhombic
_space_group_IT_number 19
_space_group_name_Hall 'P 2ac 2ab'
_space_group_name_H-M_alt 'P 21 21 21'
_symmetry_space_group_name_Hall 'P 2ac 2ab'
_symmetry_space_group_name_H-M 'P 21 21 21'
_atom_sites_solution_hydrogens geom
_atom_sites_solution_primary dual
_audit_creation_date 2017-07-30
_audit_creation_method
;
Olex2 1.2
(compiled 2017.03.28 svn.r3405 for OlexSys, GUI svn.r5335)
;
_cell_angle_alpha 90
_cell_angle_beta 90
_cell_angle_gamma 90
_cell_formula_units_Z 4
_cell_length_a 8.7558(3)
_cell_length_b 11.1462(4)
_cell_length_c 21.2016(7)
_cell_measurement_reflns_used 9957
_cell_measurement_temperature 293.0
_cell_measurement_theta_max 72.32
_cell_measurement_theta_min 4.48
_cell_volume 2069.15(12)
_computing_cell_refinement 'SAINT v8.37A (Bruker, 2015)'
_computing_data_reduction 'SAINT v8.37A (Bruker, 2015)'
_computing_molecular_graphics 'Olex2 (Dolomanov et al., 2009)'
_computing_publication_material 'Olex2 (Dolomanov et al., 2009)'
_computing_structure_refinement 'ShelXL (Sheldrick, 2015)'
_computing_structure_solution 'ShelXT (Sheldrick, 2015)'
_diffrn_ambient_temperature 292.7
_diffrn_measured_fraction_theta_full 0.988
_diffrn_measured_fraction_theta_max 0.987
_diffrn_measurement_device_type 'CCD Area Detector'
_diffrn_measurement_method 'phi and omega scans'
_diffrn_radiation_monochromator graphite
_diffrn_radiation_type CuK\a
_diffrn_radiation_wavelength 1.54178
_diffrn_reflns_av_R_equivalents 0.0361
_diffrn_reflns_av_unetI/netI 0.0195
_diffrn_reflns_Laue_measured_fraction_full 0.988
_diffrn_reflns_Laue_measured_fraction_max 0.987
_diffrn_reflns_limit_h_max 10
_diffrn_reflns_limit_h_min -10
_diffrn_reflns_limit_k_max 12
_diffrn_reflns_limit_k_min -13
_diffrn_reflns_limit_l_max 26
_diffrn_reflns_limit_l_min -26
_diffrn_reflns_number 35129
_diffrn_reflns_point_group_measured_fraction_full 0.990
_diffrn_reflns_point_group_measured_fraction_max 0.988
_diffrn_reflns_theta_full 67.679
_diffrn_reflns_theta_max 72.773
_diffrn_reflns_theta_min 4.170
_exptl_absorpt_coefficient_mu 0.580
_exptl_absorpt_correction_T_max 0.944
_exptl_absorpt_correction_T_min 0.901
_exptl_absorpt_correction_type analytical
_exptl_absorpt_process_details ad
_exptl_crystal_colour 'clear light colourless'
_exptl_crystal_colour_lustre clear
_exptl_crystal_colour_modifier light
_exptl_crystal_colour_primary colourless
_exptl_crystal_density_diffrn 1.218
_exptl_crystal_description cube
_exptl_crystal_F_000 804
_exptl_crystal_size_max 0.2
_exptl_crystal_size_mid 0.15
_exptl_crystal_size_min 0.1
_refine_diff_density_max 0.126
_refine_diff_density_min -0.124
_refine_diff_density_rms 0.027
_refine_ls_abs_structure_details
;
 Flack x determined using 1580 quotients [(I+)-(I-)]/[(I+)+(I-)]
 (Parsons, Flack and Wagner, Acta Cryst. B69 (2013) 249-259).
;
_refine_ls_abs_structure_Flack 0.04(9)
_refine_ls_extinction_method none
_refine_ls_goodness_of_fit_ref 1.067
_refine_ls_hydrogen_treatment constr
_refine_ls_matrix_type full
_refine_ls_number_parameters 263
_refine_ls_number_reflns 4085
_refine_ls_number_restraints 0
_refine_ls_restrained_S_all 1.067
_refine_ls_R_factor_all 0.0468
_refine_ls_R_factor_gt 0.0430
_refine_ls_shift/su_max 0.000
_refine_ls_shift/su_mean 0.000
_refine_ls_structure_factor_coef Fsqd
_refine_ls_weighting_details 'w=1/[\s^2^(Fo^2^)+(0.0463P)^2^+0.3577P] where P=(Fo^2^+2Fc^2^)/3'
_refine_ls_weighting_scheme calc
_refine_ls_wR_factor_gt 0.1055
_refine_ls_wR_factor_ref 0.1094
_reflns_Friedel_coverage 0.749
_reflns_Friedel_fraction_full 0.993
_reflns_Friedel_fraction_max 0.990
_reflns_number_gt 3822
_reflns_number_total 4085
_reflns_threshold_expression 'I > 2\s(I)'
_cod_data_source_file ja7b06523_si_002.cif
_cod_data_source_block 2
_cod_database_code 4126329
_shelx_shelxl_version_number 2014/7
_shelx_space_group_comment
;
The symmetry employed for this shelxl refinement is uniquely defined
by the following loop, which should always be used as a source of
symmetry information in preference to the above space-group names.
They are only intended as comments.
;
_olex2_refinement_description
;
1. Fixed Uiso
 At 1.2 times of:
  All C(H) groups, All C(H,H) groups
 At 1.5 times of:
  All C(H,H,H) groups
2.a Ternary CH refined with riding coordinates:
 C1(H1)
2.b Secondary CH2 refined with riding coordinates:
 C2(H2A,H2B)
2.c Aromatic/amide H refined with riding coordinates:
 C5(H5), C6(H6), C8(H8), C9(H9), C10(H10), C11(H11), C13(H13), C17(H17),
 C18(H18), C19(H19), C20(H20), C21(H21), C23(H23), C24(H24), C25(H25), C26(H26),
  C27(H27)
2.d Idealised Me refined as rotating group:
 C14(H14A,H14B,H14C)
;
_olex2_submission_special_instructions 'No special instructions were received'

loop_
_space_group_symop_operation_xyz
'x, y, z'
'-x+1/2, -y, z+1/2'
'-x, y+1/2, -z+1/2'
'x+1/2, -y+1/2, -z'

loop_
_atom_site_label
_atom_site_type_symbol
_atom_site_fract_x
_atom_site_fract_y
_atom_site_fract_z
_atom_site_U_iso_or_equiv
_atom_site_adp_type
_atom_site_occupancy
_atom_site_site_symmetry_order
_atom_site_calc_flag
_atom_site_refinement_flags_posn
O1 O 0.4805(3) 0.84976(15) 0.59285(10) 0.0796(6) Uani 1 1 d .
N1 N 0.5178(2) 0.73868(16) 0.60257(9) 0.0555(5) Uani 1 1 d .
C1 C 0.4338(3) 0.6493(2) 0.56510(10) 0.0533(5) Uani 1 1 d .
H1 H 0.4940 0.5804 0.5507 0.064 Uiso 1 1 calc R
C2 C 0.3168(4) 0.6929(3) 0.52035(13) 0.0728(8) Uani 1 1 d .
H2A H 0.3096 0.6531 0.4798 0.087 Uiso 1 1 calc R
H2B H 0.2964 0.7784 0.5194 0.087 Uiso 1 1 calc R
C3 C 0.2663(3) 0.6242(2) 0.57741(11) 0.0555(5) Uani 1 1 d .
C4 C 0.2152(3) 0.4970(2) 0.56739(10) 0.0510(5) Uani 1 1 d .
C5 C 0.0986(3) 0.4722(2) 0.52346(13) 0.0660(7) Uani 1 1 d .
H5 H 0.0552 0.5349 0.5008 0.079 Uiso 1 1 calc R
C6 C 0.0484(4) 0.3581(3) 0.51360(14) 0.0760(8) Uani 1 1 d .
H6 H -0.0289 0.3444 0.4844 0.091 Uiso 1 1 calc R
C7 C 0.1115(3) 0.2605(2) 0.54685(11) 0.0584(6) Uani 1 1 d .
C8 C 0.0617(4) 0.1407(3) 0.53796(15) 0.0820(9) Uani 1 1 d .
H8 H -0.0158 0.1243 0.5092 0.098 Uiso 1 1 calc R
C9 C 0.1259(4) 0.0501(3) 0.57096(14) 0.0810(9) Uani 1 1 d .
H9 H 0.0921 -0.0281 0.5646 0.097 Uiso 1 1 calc R
C10 C 0.2420(4) 0.0720(2) 0.61435(13) 0.0716(7) Uani 1 1 d .
H10 H 0.2856 0.0087 0.6365 0.086 Uiso 1 1 calc R
C11 C 0.2914(3) 0.1857(2) 0.62428(12) 0.0642(6) Uani 1 1 d .
H11 H 0.3687 0.1995 0.6535 0.077 Uiso 1 1 calc R
C12 C 0.2276(3) 0.2838(2) 0.59099(10) 0.0500(5) Uani 1 1 d .
C13 C 0.2762(3) 0.4036(2) 0.60040(11) 0.0532(5) Uani 1 1 d .
H13 H 0.3521 0.4191 0.6300 0.064 Uiso 1 1 calc R
C14 C 0.1869(4) 0.6899(3) 0.63039(17) 0.0849(9) Uani 1 1 d .
H14A H 0.2269 0.7698 0.6335 0.127 Uiso 1 1 calc GR
H14B H 0.2041 0.6481 0.6694 0.127 Uiso 1 1 calc GR
H14C H 0.0793 0.6934 0.6220 0.127 Uiso 1 1 calc GR
C15 C 0.6259(3) 0.7054(2) 0.64219(11) 0.0504(5) Uani 1 1 d .
C16 C 0.7283(3) 0.7911(2) 0.67382(11) 0.0565(6) Uani 1 1 d .
C17 C 0.7417(4) 0.9122(3) 0.65768(16) 0.0802(8) Uani 1 1 d .
H17 H 0.6802 0.9451 0.6264 0.096 Uiso 1 1 calc R
C18 C 0.8493(5) 0.9836(3) 0.6893(2) 0.1011(12) Uani 1 1 d .
H18 H 0.8598 1.0639 0.6781 0.121 Uiso 1 1 calc R
C19 C 0.9387(5) 0.9378(4) 0.7361(2) 0.0996(12) Uani 1 1 d .
H19 H 1.0084 0.9869 0.7569 0.120 Uiso 1 1 calc R
C20 C 0.9259(4) 0.8208(3) 0.75240(17) 0.0878(10) Uani 1 1 d .
H20 H 0.9866 0.7897 0.7844 0.105 Uiso 1 1 calc R
C21 C 0.8234(3) 0.7479(3) 0.72165(14) 0.0687(7) Uani 1 1 d .
H21 H 0.8172 0.6675 0.7330 0.082 Uiso 1 1 calc R
C22 C 0.6423(3) 0.57502(19) 0.65649(11) 0.0501(5) Uani 1 1 d .
C23 C 0.7323(3) 0.5001(3) 0.62023(13) 0.0679(7) Uani 1 1 d .
H23 H 0.7840 0.5305 0.5854 0.082 Uiso 1 1 calc R
C24 C 0.7456(4) 0.3798(3) 0.63569(17) 0.0818(8) Uani 1 1 d .
H24 H 0.8029 0.3289 0.6103 0.098 Uiso 1 1 calc R
C25 C 0.6745(4) 0.3357(3) 0.68840(18) 0.0817(9) Uani 1 1 d .
H25 H 0.6851 0.2552 0.6989 0.098 Uiso 1 1 calc R
C26 C 0.5886(4) 0.4090(3) 0.72545(14) 0.0734(8) Uani 1 1 d .
H26 H 0.5425 0.3789 0.7617 0.088 Uiso 1 1 calc R
C27 C 0.5699(3) 0.5276(2) 0.70920(12) 0.0608(6) Uani 1 1 d .
H27 H 0.5081 0.5766 0.7338 0.073 Uiso 1 1 calc R

loop_
_atom_site_aniso_label
_atom_site_aniso_U_11
_atom_site_aniso_U_22
_atom_site_aniso_U_33
_atom_site_aniso_U_23
_atom_site_aniso_U_13
_atom_site_aniso_U_12
O1 0.0923(14) 0.0389(8) 0.1074(15) 0.0129(9) -0.0031(12) 0.0037(9)
N1 0.0625(11) 0.0400(9) 0.0642(11) 0.0061(8) 0.0095(9) 0.0004(8)
C1 0.0620(13) 0.0470(11) 0.0509(11) 0.0044(9) 0.0015(10) 0.0036(10)
C2 0.0877(19) 0.0618(15) 0.0688(15) 0.0229(13) -0.0153(14) -0.0039(14)
C3 0.0580(13) 0.0454(11) 0.0630(13) 0.0081(10) 0.0024(11) 0.0059(10)
C4 0.0511(11) 0.0509(12) 0.0511(11) 0.0022(9) 0.0030(10) 0.0042(10)
C5 0.0667(15) 0.0631(15) 0.0681(15) 0.0116(12) -0.0135(12) 0.0067(13)
C6 0.0797(18) 0.0732(18) 0.0750(17) 0.0048(14) -0.0275(15) -0.0055(15)
C7 0.0656(15) 0.0563(13) 0.0532(12) -0.0039(10) -0.0021(11) -0.0042(11)
C8 0.100(2) 0.0672(17) 0.0786(18) -0.0116(15) -0.0164(17) -0.0154(17)
C9 0.111(2) 0.0545(15) 0.0779(18) -0.0078(13) 0.0005(18) -0.0165(16)
C10 0.095(2) 0.0479(13) 0.0718(15) 0.0055(11) 0.0073(15) 0.0052(14)
C11 0.0738(15) 0.0519(14) 0.0668(14) 0.0069(11) -0.0067(13) 0.0000(12)
C12 0.0546(12) 0.0476(11) 0.0478(10) -0.0005(9) 0.0035(9) 0.0016(9)
C13 0.0578(12) 0.0492(11) 0.0525(11) 0.0031(9) -0.0072(10) -0.0010(10)
C14 0.0792(19) 0.0585(16) 0.117(2) -0.0182(16) 0.0266(18) 0.0026(14)
C15 0.0546(12) 0.0426(10) 0.0540(11) -0.0008(9) 0.0086(10) -0.0023(9)
C16 0.0599(13) 0.0479(11) 0.0618(13) -0.0091(10) 0.0197(11) -0.0076(11)
C17 0.097(2) 0.0531(14) 0.0908(19) -0.0055(13) 0.0112(18) -0.0186(14)
C18 0.110(3) 0.0638(19) 0.130(3) -0.020(2) 0.022(3) -0.031(2)
C19 0.086(2) 0.097(3) 0.116(3) -0.034(2) 0.010(2) -0.035(2)
C20 0.0734(19) 0.090(2) 0.100(2) -0.0215(18) -0.0011(17) -0.0225(17)
C21 0.0596(14) 0.0681(16) 0.0783(17) -0.0087(13) 0.0008(13) -0.0084(13)
C22 0.0530(12) 0.0427(11) 0.0546(12) 0.0013(9) -0.0016(9) -0.0032(9)
C23 0.0742(16) 0.0589(14) 0.0707(15) 0.0041(12) 0.0083(13) 0.0117(13)
C24 0.087(2) 0.0576(15) 0.101(2) -0.0020(15) 0.0014(18) 0.0197(15)
C25 0.0791(18) 0.0531(15) 0.113(2) 0.0229(16) -0.0166(18) 0.0019(14)
C26 0.0721(16) 0.0699(17) 0.0782(17) 0.0258(14) -0.0067(14) -0.0128(14)
C27 0.0614(14) 0.0594(14) 0.0617(13) 0.0051(11) 0.0054(11) -0.0054(12)

loop_
_atom_type_symbol
_atom_type_description
_atom_type_scat_dispersion_real
_atom_type_scat_dispersion_imag
_atom_type_scat_source
C C 0.0181 0.0091 'International Tables Vol C Tables 4.2.6.8 and 6.1.1.4'
H H 0.0000 0.0000 'International Tables Vol C Tables 4.2.6.8 and 6.1.1.4'
N N 0.0311 0.0180 'International Tables Vol C Tables 4.2.6.8 and 6.1.1.4'
O O 0.0492 0.0322 'International Tables Vol C Tables 4.2.6.8 and 6.1.1.4'

loop_
_geom_angle_atom_site_label_1
_geom_angle_atom_site_label_2
_geom_angle_atom_site_label_3
_geom_angle
O1 N1 C1 115.8(2)
O1 N1 C15 123.4(2)
C15 N1 C1 120.81(19)
N1 C1 H1 115.5
N1 C1 C2 118.0(2)
N1 C1 C3 121.0(2)
C2 C1 H1 115.5
C2 C1 C3 60.04(17)
C3 C1 H1 115.5
C1 C2 H2A 117.6
C1 C2 H2B 117.6
C1 C2 C3 61.20(16)
H2A C2 H2B 114.8
C3 C2 H2A 117.6
C3 C2 H2B 117.6
C2 C3 C1 58.75(17)
C2 C3 C4 117.1(2)
C2 C3 C14 119.3(2)
C4 C3 C1 116.0(2)
C4 C3 C14 115.2(2)
C14 C3 C1 119.0(2)
C5 C4 C3 119.6(2)
C13 C4 C3 122.1(2)
C13 C4 C5 118.3(2)
C4 C5 H5 119.4
C6 C5 C4 121.2(2)
C6 C5 H5 119.4
C5 C6 H6 119.4
C5 C6 C7 121.2(2)
C7 C6 H6 119.4
C6 C7 C8 122.7(3)
C12 C7 C6 118.3(2)
C12 C7 C8 119.0(2)
C7 C8 H8 119.8
C9 C8 C7 120.5(3)
C9 C8 H8 119.8
C8 C9 H9 119.5
C8 C9 C10 121.0(3)
C10 C9 H9 119.5
C9 C10 H10 120.0
C11 C10 C9 120.0(3)
C11 C10 H10 120.0
C10 C11 H11 119.4
C10 C11 C12 121.2(3)
C12 C11 H11 119.4
C7 C12 C11 118.3(2)
C7 C12 C13 119.1(2)
C13 C12 C11 122.6(2)
C4 C13 C12 122.0(2)
C4 C13 H13 119.0
C12 C13 H13 119.0
C3 C14 H14A 109.5
C3 C14 H14B 109.5
C3 C14 H14C 109.5
H14A C14 H14B 109.5
H14A C14 H14C 109.5
H14B C14 H14C 109.5
N1 C15 C16 123.0(2)
N1 C15 C22 118.2(2)
C16 C15 C22 118.8(2)
C17 C16 C15 124.5(3)
C21 C16 C15 118.0(2)
C21 C16 C17 117.4(3)
C16 C17 H17 120.4
C16 C17 C18 119.1(3)
C18 C17 H17 120.4
C17 C18 H18 119.3
C19 C18 C17 121.4(3)
C19 C18 H18 119.3
C18 C19 H19 120.0
C20 C19 C18 120.0(3)
C20 C19 H19 120.0
C19 C20 H20 119.9
C19 C20 C21 120.2(4)
C21 C20 H20 119.9
C16 C21 H21 119.0
C20 C21 C16 121.9(3)
C20 C21 H21 119.0
C23 C22 C15 122.0(2)
C23 C22 C27 118.5(2)
C27 C22 C15 119.4(2)
C22 C23 H23 120.0
C22 C23 C24 120.1(3)
C24 C23 H23 120.0
C23 C24 H24 119.9
C25 C24 C23 120.1(3)
C25 C24 H24 119.9
C24 C25 H25 119.8
C26 C25 C24 120.5(3)
C26 C25 H25 119.8
C25 C26 H26 120.1
C25 C26 C27 119.9(3)
C27 C26 H26 120.1
C22 C27 H27 119.6
C26 C27 C22 120.9(3)
C26 C27 H27 119.6

loop_
_geom_bond_atom_site_label_1
_geom_bond_atom_site_label_2
_geom_bond_distance
O1 N1 1.297(2)
N1 C1 1.471(3)
N1 C15 1.319(3)
C1 H1 0.9800
C1 C2 1.478(3)
C1 C3 1.515(3)
C2 H2A 0.9700
C2 H2B 0.9700
C2 C3 1.498(3)
C3 C4 1.502(3)
C3 C14 1.510(4)
C4 C5 1.409(3)
C4 C13 1.363(3)
C5 H5 0.9300
C5 C6 1.361(4)
C6 H6 0.9300
C6 C7 1.409(4)
C7 C8 1.418(4)
C7 C12 1.406(3)
C8 H8 0.9300
C8 C9 1.351(4)
C9 H9 0.9300
C9 C10 1.393(4)
C10 H10 0.9300
C10 C11 1.355(4)
C11 H11 0.9300
C11 C12 1.417(3)
C12 C13 1.415(3)
C13 H13 0.9300
C14 H14A 0.9600
C14 H14B 0.9600
C14 H14C 0.9600
C15 C16 1.472(3)
C15 C22 1.492(3)
C16 C17 1.398(4)
C16 C21 1.398(4)
C17 H17 0.9300
C17 C18 1.404(5)
C18 H18 0.9300
C18 C19 1.363(6)
C19 H19 0.9300
C19 C20 1.354(5)
C20 H20 0.9300
C20 C21 1.375(4)
C21 H21 0.9300
C22 C23 1.382(3)
C22 C27 1.389(3)
C23 H23 0.9300
C23 C24 1.385(4)
C24 H24 0.9300
C24 C25 1.370(5)
C25 H25 0.9300
C25 C26 1.360(4)
C26 H26 0.9300
C26 C27 1.376(4)
C27 H27 0.9300

loop_
_geom_hbond_atom_site_label_D
_geom_hbond_atom_site_label_H
_geom_hbond_atom_site_label_A
_geom_hbond_distance_DH
_geom_hbond_distance_HA
_geom_hbond_distance_DA
_geom_hbond_angle_DHA
C17 H17 O1 0.93 2.17 2.758(4) 120.6
